data_4022507
loop_
_publ_author_name
'Sunil K. Mandal'
'Matthew S. Sigman'

_publ_section_title
;
 Palladium-Catalyzed Aerobic Oxidative Kinetic Resolution
 of Alcohols with an Achiral Exogenous Base
;
_journal_name_full 'Journal of Organic Chemistry'
_journal_page_first 7535
_journal_page_last 7537
_journal_paper_doi 10.1021/jo034717r
_journal_volume 68
_journal_year 2003
_chemical_formula_sum 'C16 H26 N2 O3 Pd'
_chemical_formula_weight 400.79
_chemical_name_systematic
;
  ?
;
_space_group_IT_number 19
_symmetry_cell_setting orthorhombic
_symmetry_space_group_name_Hall 'P 2ac 2ab'
_symmetry_space_group_name_H-M 'P 21 21 21'
_atom_sites_solution_hydrogens geom
_atom_sites_solution_primary direct
_atom_sites_solution_secondary difmap
_audit_creation_method SHELXL-97
_cell_angle_alpha 90.00
_cell_angle_beta 90.00
_cell_angle_gamma 90.00
_cell_formula_units_Z 4
_cell_length_a 9.1577(3)
_cell_length_b 11.0566(4)
_cell_length_c 15.6253(6)
_cell_measurement_reflns_used 1945
_cell_measurement_temperature 150(1)
_cell_measurement_theta_max 27.485
_cell_measurement_theta_min 1.018
_cell_volume 1582.11(10)
_computing_cell_refinement DENZO-SMN
_computing_data_collection 'Nonius COLLECT'
_computing_data_reduction DENZO-SMN
_computing_molecular_graphics 'WinGX, Ortep3'
_computing_structure_refinement 'SHELXL-97 (Sheldrick, 1997)'
_computing_structure_solution SIR97
_diffrn_ambient_temperature 150(1)
_diffrn_measured_fraction_theta_full 0.986
_diffrn_measured_fraction_theta_max 0.986
_diffrn_measurement_device_type 'Nonius KappaCCD Diffractometer'
_diffrn_measurement_method 'Phi plus Omega scan'
_diffrn_radiation_monochromator graphite
_diffrn_radiation_source 'fine-focus sealed tube'
_diffrn_radiation_type MoK\a
_diffrn_radiation_wavelength 0.71073
_diffrn_reflns_av_R_equivalents 0.0000
_diffrn_reflns_av_sigmaI/netI 0.0276
_diffrn_reflns_limit_h_max 11
_diffrn_reflns_limit_h_min -11
_diffrn_reflns_limit_k_max 14
_diffrn_reflns_limit_k_min -14
_diffrn_reflns_limit_l_max 20
_diffrn_reflns_limit_l_min -20
_diffrn_reflns_number 3559
_diffrn_reflns_theta_full 27.49
_diffrn_reflns_theta_max 27.49
_diffrn_reflns_theta_min 3.89
_exptl_absorpt_coefficient_mu 1.188
_exptl_absorpt_correction_T_max 0.7971
_exptl_absorpt_correction_T_min 0.6953
_exptl_absorpt_correction_type multi-scan
_exptl_absorpt_process_details 'DENZO-SMN (Otwinowski & Minor, 1997)'
_exptl_crystal_colour orange
_exptl_crystal_density_diffrn 1.683
_exptl_crystal_density_method 'not measured'
_exptl_crystal_description prism
_exptl_crystal_F_000 824
_exptl_crystal_size_max 0.33
_exptl_crystal_size_mid 0.30
_exptl_crystal_size_min 0.20
_refine_diff_density_max 0.898
_refine_diff_density_min -1.076
_refine_diff_density_rms 0.072
_refine_ls_abs_structure_details 'Flack H D (1983), Acta Cryst. A39, 876-881'
_refine_ls_abs_structure_Flack 0.07(4)
_refine_ls_extinction_coef 0.0058(9)
_refine_ls_extinction_expression Fc^*^=kFc[1+0.001xFc^2^\l^3^/sin(2\q)]^-1/4^
_refine_ls_extinction_method SHELXL
_refine_ls_goodness_of_fit_ref 1.107
_refine_ls_hydrogen_treatment mixed
_refine_ls_matrix_type full
_refine_ls_number_parameters 305
_refine_ls_number_reflns 3559
_refine_ls_number_restraints 0
_refine_ls_restrained_S_all 1.107
_refine_ls_R_factor_all 0.0297
_refine_ls_R_factor_gt 0.0272
_refine_ls_shift/su_max 0.001
_refine_ls_shift/su_mean 0.000
_refine_ls_structure_factor_coef Fsqd
_refine_ls_weighting_details 'calc w=1/[\s^2^(Fo^2^)+(0.0232P)^2^+1.5848P] where P=(Fo^2^+2Fc^2^)/3'
_refine_ls_weighting_scheme calc
_refine_ls_wR_factor_gt 0.0624
_refine_ls_wR_factor_ref 0.0640
_reflns_number_gt 3403
_reflns_number_total 3559
_reflns_threshold_expression >2sigma(I)
_cod_data_source_file jo034717rsi20030528_031444.cif
_cod_data_source_block mss015
_cod_depositor_comments
;
The following automatic conversions were performed:
'_exptl_absorpt_correction_type' value 'Multi-scan' changed to
'multi-scan' according to
'/home/saulius/struct/CIF-dictionaries/cif_core.dic' dictionary named
'cif_core.dic' version 2.4.1 from 2010-06-29.

Automatic conversion script
Id: cif_fix_enum 1527 2010-12-29 10:47:43Z saulius 
;
_cod_database_code 4022507

loop_
_symmetry_equiv_pos_as_xyz
'x, y, z'
'-x+1/2, -y, z+1/2'
'x+1/2, -y+1/2, -z'
'-x, y+1/2, -z+1/2'

loop_
_atom_site_label
_atom_site_type_symbol
_atom_site_fract_x
_atom_site_fract_y
_atom_site_fract_z
_atom_site_U_iso_or_equiv
_atom_site_adp_type
_atom_site_occupancy
_atom_site_symmetry_multiplicity
_atom_site_calc_flag
Pd1 Pd 0.71357(2) 0.172985(16) 0.002338(16) 0.02099(9) Uani 1 1 d
O1 O 0.6925(3) 0.2748(2) -0.10391(17) 0.0244(5) Uani 1 1 d
O2 O 0.7397(3) 0.0816(2) -0.10892(16) 0.0290(6) Uani 1 1 d
O3 O 0.7168(3) 0.1855(2) -0.23277(15) 0.0337(6) Uani 1 1 d
N1 N 0.7432(3) 0.0447(3) 0.09717(19) 0.0271(7) Uani 1 1 d
N2 N 0.6880(3) 0.3001(3) 0.09837(19) 0.0230(7) Uani 1 1 d
C1 C 0.7738(5) -0.0772(3) 0.0580(2) 0.0348(8) Uani 1 1 d
C2 C 0.6421(4) -0.1281(3) 0.0102(4) 0.0415(9) Uani 1 1 d
C3 C 0.5076(5) -0.1316(4) 0.0677(3) 0.0465(10) Uani 1 1 d
C4 C 0.4804(4) -0.0056(4) 0.1061(3) 0.0389(8) Uani 1 1 d
C5 C 0.6139(4) 0.0348(3) 0.1558(2) 0.0324(8) Uani 1 1 d
C6 C 0.5929(4) 0.1520(4) 0.2070(2) 0.0340(8) Uani 1 1 d
C7 C 0.5614(4) 0.2635(3) 0.1536(2) 0.0300(7) Uani 1 1 d
C8 C 0.6538(4) 0.4161(3) 0.0533(2) 0.0301(7) Uani 1 1 d
C9 C 0.6574(5) 0.5267(4) 0.1098(3) 0.0411(9) Uani 1 1 d
C10 C 0.8056(6) 0.5379(4) 0.1527(3) 0.0501(11) Uani 1 1 d
C11 C 0.8384(5) 0.4245(4) 0.2027(3) 0.0447(10) Uani 1 1 d
C12 C 0.8299(4) 0.3091(3) 0.1475(2) 0.0303(7) Uani 1 1 d
C13 C 0.8546(4) 0.1951(4) 0.2002(2) 0.0356(8) Uani 1 1 d
C14 C 0.8756(4) 0.0806(4) 0.1478(2) 0.0344(8) Uani 1 1 d
C15 C 0.7267(5) 0.1732(5) 0.2624(2) 0.0400(9) Uani 1 1 d
C16 C 0.7163(3) 0.1811(3) -0.15405(19) 0.0236(6) Uani 1 1 d
H1A H 0.807(4) -0.132(4) 0.104(2) 0.031(9) Uiso 1 1 d
H1B H 0.856(5) -0.068(4) 0.021(3) 0.046(12) Uiso 1 1 d
H2A H 0.667(5) -0.203(4) 0.002(4) 0.065(13) Uiso 1 1 d
H2B H 0.622(5) -0.085(4) -0.046(3) 0.041(12) Uiso 1 1 d
H3A H 0.522(5) -0.182(5) 0.109(3) 0.052(13) Uiso 1 1 d
H3B H 0.423(5) -0.155(4) 0.037(3) 0.042(11) Uiso 1 1 d
H4A H 0.396(4) 0.006(4) 0.146(2) 0.031(10) Uiso 1 1 d
H4B H 0.457(5) 0.053(4) 0.058(3) 0.047(12) Uiso 1 1 d
H5 H 0.647(4) -0.026(4) 0.197(2) 0.035(10) Uiso 1 1 d
H6 H 0.503(6) 0.141(4) 0.242(3) 0.057(14) Uiso 1 1 d
H7A H 0.470(4) 0.257(3) 0.116(2) 0.022(9) Uiso 1 1 d
H7B H 0.542(4) 0.330(4) 0.188(2) 0.028(9) Uiso 1 1 d
H8A H 0.555(5) 0.406(4) 0.026(3) 0.045(12) Uiso 1 1 d
H8B H 0.716(4) 0.435(3) 0.015(3) 0.029(10) Uiso 1 1 d
H9A H 0.572(5) 0.523(4) 0.155(3) 0.045(11) Uiso 1 1 d
H9B H 0.632(5) 0.592(4) 0.077(3) 0.048(13) Uiso 1 1 d
H10A H 0.811(6) 0.592(5) 0.190(4) 0.070(17) Uiso 1 1 d
H10B H 0.900(6) 0.544(4) 0.117(3) 0.050(13) Uiso 1 1 d
H11A H 0.774(6) 0.414(4) 0.255(3) 0.058(14) Uiso 1 1 d
H11B H 0.945(6) 0.419(4) 0.229(3) 0.055(13) Uiso 1 1 d
H12 H 0.909(4) 0.323(3) 0.102(2) 0.023(8) Uiso 1 1 d
H13 H 0.940(4) 0.205(3) 0.232(2) 0.027(9) Uiso 1 1 d
H14A H 0.901(5) 0.015(4) 0.186(3) 0.044(11) Uiso 1 1 d
H14B H 0.956(4) 0.084(3) 0.108(3) 0.025(9) Uiso 1 1 d
H15A H 0.743(5) 0.123(4) 0.292(3) 0.036(12) Uiso 1 1 d
H15B H 0.716(5) 0.243(4) 0.299(3) 0.036(11) Uiso 1 1 d

loop_
_atom_site_aniso_label
_atom_site_aniso_U_11
_atom_site_aniso_U_22
_atom_site_aniso_U_33
_atom_site_aniso_U_23
_atom_site_aniso_U_13
_atom_site_aniso_U_12
Pd1 0.02208(12) 0.02043(12) 0.02047(12) 0.00149(13) 0.00154(14) 0.00057(7)
O1 0.0311(14) 0.0193(10) 0.0229(11) -0.0001(9) -0.0002(10) 0.0019(10)
O2 0.0418(16) 0.0186(10) 0.0265(11) 0.0006(9) 0.0037(11) 0.0002(10)
O3 0.0427(14) 0.0336(13) 0.0248(12) -0.0018(10) 0.0009(12) 0.0029(13)
N1 0.0271(16) 0.0262(14) 0.0279(15) 0.0079(11) 0.0031(11) 0.0030(11)
N2 0.0243(16) 0.0225(14) 0.0221(13) -0.0017(11) 0.0007(11) -0.0005(11)
C1 0.045(2) 0.0228(15) 0.0364(19) 0.0098(14) 0.0063(17) 0.0082(15)
C2 0.0486(19) 0.0236(14) 0.052(3) 0.0076(19) 0.008(2) -0.0028(14)
C3 0.051(2) 0.033(2) 0.055(3) 0.0136(19) -0.001(2) -0.0127(19)
C4 0.0327(19) 0.038(2) 0.046(2) 0.0112(18) 0.0060(17) -0.0062(16)
C5 0.0326(18) 0.0353(18) 0.0293(17) 0.0131(15) 0.0065(14) 0.0010(14)
C6 0.0269(17) 0.046(2) 0.0290(17) 0.0087(15) 0.0093(13) 0.0038(15)
C7 0.0286(16) 0.0344(18) 0.0271(17) 0.0022(14) 0.0062(14) 0.0054(14)
C8 0.041(2) 0.0210(15) 0.0287(18) 0.0008(13) 0.0024(16) 0.0027(14)
C9 0.052(2) 0.0283(18) 0.043(2) -0.0091(17) 0.0049(19) 0.0038(17)
C10 0.063(3) 0.035(2) 0.052(3) -0.0186(19) 0.003(2) -0.008(2)
C11 0.042(2) 0.053(2) 0.039(2) -0.0147(19) -0.0053(18) -0.0032(19)
C12 0.0286(17) 0.0379(19) 0.0242(16) -0.0050(14) -0.0005(13) -0.0005(14)
C13 0.0309(18) 0.051(2) 0.0244(17) 0.0006(15) -0.0043(14) 0.0070(17)
C14 0.0314(18) 0.041(2) 0.0312(19) 0.0073(16) -0.0031(15) 0.0073(15)
C15 0.044(2) 0.050(2) 0.0250(17) 0.009(2) 0.0014(17) 0.007(2)
C16 0.0236(14) 0.0199(13) 0.0272(15) -0.0002(11) 0.0018(12) -0.0010(13)

loop_
_atom_type_symbol
_atom_type_description
_atom_type_scat_dispersion_real
_atom_type_scat_dispersion_imag
_atom_type_scat_source
C C 0.0033 0.0016 'International Tables Vol C Tables 4.2.6.8 and 6.1.1.4'
H H 0.0000 0.0000 'International Tables Vol C Tables 4.2.6.8 and 6.1.1.4'
N N 0.0061 0.0033 'International Tables Vol C Tables 4.2.6.8 and 6.1.1.4'
O O 0.0106 0.0060 'International Tables Vol C Tables 4.2.6.8 and 6.1.1.4'
Pd Pd -0.9988 1.0072 'International Tables Vol C Tables 4.2.6.8 and 6.1.1.4'

loop_
_geom_angle_atom_site_label_1
_geom_angle_atom_site_label_2
_geom_angle_atom_site_label_3
_geom_angle
O1 Pd1 O2 65.34(10)
O1 Pd1 N2 101.96(10)
O2 Pd1 N2 167.13(10)
O1 Pd1 N1 170.25(10)
O2 Pd1 N1 104.92(12)
N2 Pd1 N1 87.76(11)
O1 Pd1 C16 32.57(10)
O2 Pd1 C16 32.76(10)
N2 Pd1 C16 134.51(11)
N1 Pd1 C16 137.68(11)
C16 O1 Pd1 91.98(19)
C16 O2 Pd1 91.37(18)
C14 N1 C5 109.6(3)
C14 N1 C1 107.5(3)
C5 N1 C1 109.2(3)
C14 N1 Pd1 107.6(2)
C5 N1 Pd1 112.6(2)
C1 N1 Pd1 110.3(2)
C8 N2 C7 109.8(3)
C8 N2 C12 111.2(3)
C7 N2 C12 113.0(3)
C8 N2 Pd1 105.3(2)
C7 N2 Pd1 108.8(2)
C12 N2 Pd1 108.4(2)
N1 C1 C2 112.4(3)
N1 C1 H1A 108(2)
C2 C1 H1A 112(2)
N1 C1 H1B 107(2)
C2 C1 H1B 111(3)
H1A C1 H1B 106(3)
C3 C2 C1 111.0(4)
C3 C2 H2A 106(4)
C1 C2 H2A 103(3)
C3 C2 H2B 112(3)
C1 C2 H2B 113(3)
H2A C2 H2B 112(5)
C2 C3 C4 109.7(3)
C2 C3 H3A 109(3)
C4 C3 H3A 109(3)
C2 C3 H3B 112(3)
C4 C3 H3B 108(3)
H3A C3 H3B 109(4)
C5 C4 C3 109.7(3)
C5 C4 H4A 105(2)
C3 C4 H4A 119(2)
C5 C4 H4B 111(3)
C3 C4 H4B 109(2)
H4A C4 H4B 103(3)
N1 C5 C4 110.2(3)
N1 C5 C6 110.8(3)
C4 C5 C6 114.5(3)
N1 C5 H5 102(2)
C4 C5 H5 113(2)
C6 C5 H5 106(2)
C7 C6 C15 110.0(3)
C7 C6 C5 115.1(3)
C15 C6 C5 109.0(3)
C7 C6 H6 104(3)
C15 C6 H6 112(3)
C5 C6 H6 107(3)
N2 C7 C6 112.8(3)
N2 C7 H7A 109(2)
C6 C7 H7A 114.3(18)
N2 C7 H7B 105(2)
C6 C7 H7B 112(2)
H7A C7 H7B 103(3)
N2 C8 C9 114.5(3)
N2 C8 H8A 107(2)
C9 C8 H8A 111(2)
N2 C8 H8B 114(2)
C9 C8 H8B 101(2)
H8A C8 H8B 110(3)
C8 C9 C10 110.1(3)
C8 C9 H9A 110(2)
C10 C9 H9A 112(2)
C8 C9 H9B 108(3)
C10 C9 H9B 114(3)
H9A C9 H9B 102(4)
C11 C10 C9 109.8(4)
C11 C10 H10A 103(4)
C9 C10 H10A 115(4)
C11 C10 H10B 100(3)
C9 C10 H10B 121(3)
H10A C10 H10B 106(5)
C10 C11 C12 112.8(3)
C10 C11 H11A 113(3)
C12 C11 H11A 109(3)
C10 C11 H11B 116(3)
C12 C11 H11B 102(3)
H11A C11 H11B 103(4)
N2 C12 C13 110.3(3)
N2 C12 C11 112.5(3)
C13 C12 C11 112.0(3)
N2 C12 H12 105.6(19)
C13 C12 H12 113(2)
C11 C12 H12 103(2)
C14 C13 C12 114.6(3)
C14 C13 C15 107.8(3)
C12 C13 C15 111.0(3)
C14 C13 H13 106(2)
C12 C13 H13 108(2)
C15 C13 H13 109(2)
N1 C14 C13 113.7(3)
N1 C14 H14A 109(3)
C13 C14 H14A 109(2)
N1 C14 H14B 106(2)
C13 C14 H14B 115(2)
H14A C14 H14B 104(3)
C6 C15 C13 106.2(3)
C6 C15 H15A 114(4)
C13 C15 H15A 111(4)
C6 C15 H15B 112(3)
C13 C15 H15B 109(3)
H15A C15 H15B 105(4)
O3 C16 O1 124.3(3)
O3 C16 O2 124.4(3)
O1 C16 O2 111.3(3)
O3 C16 Pd1 179.6(3)
O1 C16 Pd1 55.45(16)
O2 C16 Pd1 55.87(15)

loop_
_geom_bond_atom_site_label_1
_geom_bond_atom_site_label_2
_geom_bond_distance
Pd1 O1 2.015(3)
Pd1 O2 2.025(2)
Pd1 N2 2.069(3)
Pd1 N1 2.069(3)
Pd1 C16 2.445(3)
O1 C16 1.317(4)
O2 C16 1.324(4)
O3 C16 1.231(4)
N1 C14 1.501(5)
N1 C5 1.501(4)
N1 C1 1.506(4)
N2 C8 1.497(4)
N2 C7 1.501(5)
N2 C12 1.512(4)
C1 C2 1.527(6)
C1 H1A 0.99(4)
C1 H1B 0.96(4)
C2 C3 1.526(6)
C2 H2A 0.87(5)
C2 H2B 1.01(4)
C3 C4 1.537(6)
C3 H3A 0.86(5)
C3 H3B 0.94(4)
C4 C5 1.516(5)
C4 H4A 1.00(4)
C4 H4B 1.01(4)
C5 C6 1.535(5)
C5 H5 0.97(4)
C6 C7 1.517(5)
C6 C15 1.518(6)
C6 H6 0.99(5)
C7 H7A 1.02(4)
C7 H7B 0.93(4)
C8 C9 1.509(5)
C8 H8A 1.00(4)
C8 H8B 0.85(4)
C9 C10 1.519(7)
C9 H9A 1.06(4)
C9 H9B 0.91(5)
C10 C11 1.508(7)
C10 H10A 0.84(6)
C10 H10B 1.03(5)
C11 C12 1.542(5)
C11 H11A 1.01(5)
C11 H11B 1.06(5)
C12 C13 1.523(5)
C12 H12 1.02(4)
C13 C14 1.520(5)
C13 C15 1.541(6)
C13 H13 0.93(4)
C14 H14A 0.97(4)
C14 H14B 0.96(4)
C15 H15A 0.74(5)
C15 H15B 0.96(4)

loop_
_geom_torsion_atom_site_label_1
_geom_torsion_atom_site_label_2
_geom_torsion_atom_site_label_3
_geom_torsion_atom_site_label_4
_geom_torsion
O2 Pd1 O1 C16 0.26(18)
N2 Pd1 O1 C16 178.1(2)
N1 Pd1 O1 C16 2.7(8)
O1 Pd1 O2 C16 -0.26(18)
N2 Pd1 O2 C16 -10.0(6)
N1 Pd1 O2 C16 -179.8(2)
O1 Pd1 N1 C14 114.2(7)
O2 Pd1 N1 C14 116.5(2)
N2 Pd1 N1 C14 -61.2(2)
C16 Pd1 N1 C14 116.4(2)
O1 Pd1 N1 C5 -125.0(6)
O2 Pd1 N1 C5 -122.7(2)
N2 Pd1 N1 C5 59.6(2)
C16 Pd1 N1 C5 -122.8(2)
O1 Pd1 N1 C1 -2.7(8)
O2 Pd1 N1 C1 -0.4(2)
N2 Pd1 N1 C1 -178.1(3)
C16 Pd1 N1 C1 -0.5(3)
O1 Pd1 N2 C8 3.7(2)
O2 Pd1 N2 C8 12.8(7)
N1 Pd1 N2 C8 -177.0(2)
C16 Pd1 N2 C8 5.2(3)
O1 Pd1 N2 C7 121.4(2)
O2 Pd1 N2 C7 130.5(5)
N1 Pd1 N2 C7 -59.3(2)
C16 Pd1 N2 C7 122.9(2)
O1 Pd1 N2 C12 -115.4(2)
O2 Pd1 N2 C12 -106.4(5)
N1 Pd1 N2 C12 63.8(2)
C16 Pd1 N2 C12 -113.9(2)
C14 N1 C1 C2 175.7(3)
C5 N1 C1 C2 56.9(4)
Pd1 N1 C1 C2 -67.3(3)
N1 C1 C2 C3 -54.3(4)
C1 C2 C3 C4 53.9(5)
C2 C3 C4 C5 -58.0(5)
C14 N1 C5 C4 -178.1(3)
C1 N1 C5 C4 -60.6(4)
Pd1 N1 C5 C4 62.3(3)
C14 N1 C5 C6 54.2(4)
C1 N1 C5 C6 171.6(3)
Pd1 N1 C5 C6 -65.5(3)
C3 C4 C5 N1 62.0(4)
C3 C4 C5 C6 -172.4(3)
N1 C5 C6 C7 62.1(4)
C4 C5 C6 C7 -63.2(4)
N1 C5 C6 C15 -62.0(4)
C4 C5 C6 C15 172.7(3)
C8 N2 C7 C6 -175.3(3)
C12 N2 C7 C6 -50.5(4)
Pd1 N2 C7 C6 69.9(3)
C15 C6 C7 N2 57.1(4)
C5 C6 C7 N2 -66.5(4)
C7 N2 C8 C9 73.6(4)
C12 N2 C8 C9 -52.2(4)
Pd1 N2 C8 C9 -169.5(3)
N2 C8 C9 C10 56.8(5)
C8 C9 C10 C11 -56.9(5)
C9 C10 C11 C12 55.5(5)
C8 N2 C12 C13 174.1(3)
C7 N2 C12 C13 50.1(4)
Pd1 N2 C12 C13 -70.6(3)
C8 N2 C12 C11 48.3(4)
C7 N2 C12 C11 -75.8(4)
Pd1 N2 C12 C11 163.6(3)
C10 C11 C12 N2 -51.7(5)
C10 C11 C12 C13 -176.7(4)
N2 C12 C13 C14 64.7(4)
C11 C12 C13 C14 -169.2(3)
N2 C12 C13 C15 -57.7(4)
C11 C12 C13 C15 68.4(4)
C5 N1 C14 C13 -54.4(4)
C1 N1 C14 C13 -172.9(3)
Pd1 N1 C14 C13 68.3(3)
C12 C13 C14 N1 -64.9(4)
C15 C13 C14 N1 59.2(4)
C7 C6 C15 C13 -61.9(4)
C5 C6 C15 C13 65.2(4)
C14 C13 C15 C6 -62.8(4)
C12 C13 C15 C6 63.5(4)
Pd1 O1 C16 O3 179.6(3)
Pd1 O1 C16 O2 -0.4(3)
Pd1 O2 C16 O3 -179.6(3)
Pd1 O2 C16 O1 0.4(3)
O1 Pd1 C16 O3 -53(39)
O2 Pd1 C16 O3 128(39)
N2 Pd1 C16 O3 -56(39)
N1 Pd1 C16 O3 128(39)
O2 Pd1 C16 O1 -179.6(3)
N2 Pd1 C16 O1 -2.7(3)
N1 Pd1 C16 O1 -179.3(2)
O1 Pd1 C16 O2 179.6(3)
N2 Pd1 C16 O2 176.90(19)
N1 Pd1 C16 O2 0.2(3)
